data_4106116
loop_
_publ_author_name
'Anton Granzhan'
'Cl\'ement Schouwey'
'Thomas Riis-Johannessen'
'Rosario Scopelliti'
'Kay Severin'

_publ_section_title
;
 Connection of Metallamacrocycles via Dynamic Covalent Chemistry: A
 Versatile Method for the Synthesis of Molecular Cages
;
_journal_name_full 'Journal of the American Chemical Society'
_journal_page_first 7106
_journal_page_last 7115
_journal_paper_doi 10.1021/ja200580x
_journal_volume 133
_journal_year 2011
_chemical_formula_moiety 'C81 H84 N6 O6 Ru3, 1/2(C6 H5 F), H2 O'
_chemical_formula_sum 'C84 H88.5 F0.5 N6 O7 Ru3'
_chemical_formula_weight 1606.82
_chemical_name_systematic
; 
 ? 
;
_space_group_IT_number 148
_symmetry_cell_setting rhombohedral
_symmetry_space_group_name_Hall '-R 3'
_symmetry_space_group_name_H-M 'R -3 :H'
_atom_sites_solution_hydrogens geom
_atom_sites_solution_primary direct
_atom_sites_solution_secondary difmap
_audit_creation_method SHELXL-97
_cell_angle_alpha 90.00
_cell_angle_beta 90.00
_cell_angle_gamma 120.00
_cell_formula_units_Z 6
_cell_length_a 16.332(2)
_cell_length_b 16.332(2)
_cell_length_c 47.642(10)
_cell_measurement_reflns_used 29
_cell_measurement_temperature 100(2)
_cell_measurement_theta_max 22
_cell_measurement_theta_min 3
_cell_volume 11005(3)
_computing_cell_refinement 'Dirax/lsq (Duisenberg & Schreurs, 1989-2000)'
_computing_data_collection 'Collect (Bruker AXS BV, 1997-2004)'
_computing_data_reduction 'EvalCCD (Duisenberg & Schreurs, 1990-2000)'
_computing_molecular_graphics 'Bruker SHELXTL'
_computing_publication_material 'Bruker SHELXTL'
_computing_structure_refinement 'SHELXL-97 (Sheldrick, 1997)'
_computing_structure_solution 'SHELXS-97 (Sheldrick, 1990)'
_diffrn_ambient_temperature 100(2)
_diffrn_measured_fraction_theta_full 0.997
_diffrn_measured_fraction_theta_max 0.997
_diffrn_measurement_device_type 'Bruker APEX II CCD'
_diffrn_measurement_method 'phi and omega scans'
_diffrn_radiation_monochromator graphite
_diffrn_radiation_source 'fine-focus sealed tube'
_diffrn_radiation_type MoK\a
_diffrn_radiation_wavelength 0.71073
_diffrn_reflns_av_R_equivalents 0.1641
_diffrn_reflns_av_sigmaI/netI 0.0621
_diffrn_reflns_limit_h_max 19
_diffrn_reflns_limit_h_min -19
_diffrn_reflns_limit_k_max 19
_diffrn_reflns_limit_k_min -19
_diffrn_reflns_limit_l_max 56
_diffrn_reflns_limit_l_min -56
_diffrn_reflns_number 50070
_diffrn_reflns_theta_full 25.02
_diffrn_reflns_theta_max 25.02
_diffrn_reflns_theta_min 3.00
_exptl_absorpt_coefficient_mu 0.671
_exptl_absorpt_correction_T_max 0.7452
_exptl_absorpt_correction_T_min 0.5557
_exptl_absorpt_correction_type multi-scan
_exptl_absorpt_process_details 'SADABS 2008, Bruker AXS, 2008'
_exptl_crystal_colour red
_exptl_crystal_density_diffrn 1.455
_exptl_crystal_description prismatic
_exptl_crystal_F_000 4962
_exptl_crystal_size_max 0.35
_exptl_crystal_size_mid 0.30
_exptl_crystal_size_min 0.25
_refine_diff_density_max 1.200
_refine_diff_density_min -0.707
_refine_diff_density_rms 0.112
_refine_ls_extinction_method none
_refine_ls_goodness_of_fit_ref 1.059
_refine_ls_hydrogen_treatment mixed
_refine_ls_matrix_type full
_refine_ls_number_parameters 317
_refine_ls_number_reflns 4318
_refine_ls_number_restraints 13
_refine_ls_restrained_S_all 1.062
_refine_ls_R_factor_all 0.0725
_refine_ls_R_factor_gt 0.0467
_refine_ls_shift/su_max 0.001
_refine_ls_shift/su_mean 0.000
_refine_ls_structure_factor_coef Fsqd
_refine_ls_weighting_details 'calc w=1/[\s^2^(Fo^2^)+(0.0445P)^2^+92.1822P] where P=(Fo^2^+2Fc^2^)/3'
_refine_ls_weighting_scheme calc
_refine_ls_wR_factor_gt 0.1052
_refine_ls_wR_factor_ref 0.1190
_reflns_number_gt 3263
_reflns_number_total 4318
_reflns_threshold_expression >2sigma(I)
_cod_data_source_file ja200580x_si_011.cif
_cod_data_source_block cs-018
_cod_original_sg_symbol_H-M 'R -3'
_cod_original_formula_sum 'C84 H88.50 F0.50 N6 O7 Ru3'
_cod_database_code 4106116

loop_
_symmetry_equiv_pos_as_xyz
'x, y, z'
'-y, x-y, z'
'-x+y, -x, z'
'x+2/3, y+1/3, z+1/3'
'-y+2/3, x-y+1/3, z+1/3'
'-x+y+2/3, -x+1/3, z+1/3'
'x+1/3, y+2/3, z+2/3'
'-y+1/3, x-y+2/3, z+2/3'
'-x+y+1/3, -x+2/3, z+2/3'
'-x, -y, -z'
'y, -x+y, -z'
'x-y, x, -z'
'-x+2/3, -y+1/3, -z+1/3'
'y+2/3, -x+y+1/3, -z+1/3'
'x-y+2/3, x+1/3, -z+1/3'
'-x+1/3, -y+2/3, -z+2/3'
'y+1/3, -x+y+2/3, -z+2/3'
'x-y+1/3, x+2/3, -z+2/3'

loop_
_atom_site_label
_atom_site_type_symbol
_atom_site_fract_x
_atom_site_fract_y
_atom_site_fract_z
_atom_site_U_iso_or_equiv
_atom_site_adp_type
_atom_site_occupancy
_atom_site_symmetry_multiplicity
_atom_site_calc_flag
_atom_site_refinement_flags
_atom_site_disorder_assembly
_atom_site_disorder_group
Ru1 Ru 0.48258(3) 0.13689(3) 0.424604(8) 0.01714(14) Uani 1 1 d . . .
O1 O 0.4232(2) 0.1548(2) 0.46015(7) 0.0199(7) Uani 1 1 d . . .
O2 O 0.5396(2) 0.2838(2) 0.42453(6) 0.0194(7) Uani 1 1 d . . .
N1 N 0.5685(3) 0.4074(3) 0.45402(8) 0.0198(9) Uani 1 1 d . . .
N2 N 0.4293(3) 0.1394(3) 0.61909(8) 0.0201(9) Uani 1 1 d . . .
C1 C 0.4690(3) 0.2450(3) 0.46925(10) 0.0189(10) Uani 1 1 d . . .
C2 C 0.5277(3) 0.3141(3) 0.44855(10) 0.0165(10) Uani 1 1 d . . .
C3 C 0.5565(3) 0.4344(3) 0.48053(10) 0.0232(11) Uani 1 1 d . . .
H3A H 0.5818 0.4999 0.4843 0.028 Uiso 1 1 calc R . .
C4 C 0.5103(4) 0.3716(3) 0.50144(10) 0.0238(11) Uani 1 1 d . . .
H4 H 0.5075 0.3941 0.5196 0.029 Uiso 1 1 calc R . .
C5 C 0.4658(3) 0.2720(3) 0.49660(10) 0.0189(10) Uani 1 1 d . . .
C6 C 0.4226(3) 0.2023(3) 0.51985(10) 0.0216(11) Uani 1 1 d . . .
C7 C 0.4635(3) 0.2237(3) 0.54670(10) 0.0199(10) Uani 1 1 d . . .
H7 H 0.5188 0.2833 0.5497 0.024 Uiso 1 1 calc R . .
C8 C 0.4258(3) 0.1605(3) 0.56913(10) 0.0192(10) Uani 1 1 d . . .
C9 C 0.3455(3) 0.0713(4) 0.56444(11) 0.0278(12) Uani 1 1 d . . .
H9 H 0.3183 0.0273 0.5794 0.033 Uiso 1 1 calc R . .
C10 C 0.3066(4) 0.0484(4) 0.53796(11) 0.0364(14) Uani 1 1 d . . .
H10 H 0.2536 -0.0125 0.5347 0.044 Uiso 1 1 calc R . .
C11 C 0.3434(4) 0.1127(4) 0.51593(11) 0.0294(12) Uani 1 1 d . . .
H11 H 0.3143 0.0955 0.4980 0.035 Uiso 1 1 calc R . .
C12 C 0.4689(3) 0.1881(3) 0.59723(10) 0.0179(10) Uani 1 1 d . . .
H12 H 0.5284 0.2443 0.5991 0.021 Uiso 1 1 calc R . .
C13 C 0.4734(3) 0.1718(3) 0.64713(10) 0.0202(10) Uani 1 1 d . . .
H13A H 0.4733 0.1178 0.6566 0.024 Uiso 1 1 calc R . .
H13B H 0.4326 0.1883 0.6583 0.024 Uiso 1 1 calc R . .
C14 C 0.5741(3) 0.2559(3) 0.64808(9) 0.0172(10) Uani 1 1 d . . .
C15 C 0.6516(3) 0.2406(3) 0.64801(9) 0.0160(10) Uani 1 1 d . . .
C16 C 0.6353(3) 0.1397(3) 0.64678(10) 0.0205(10) Uani 1 1 d . . .
H16A H 0.5762 0.0992 0.6363 0.025 Uiso 1 1 calc R . .
H16B H 0.6880 0.1404 0.6363 0.025 Uiso 1 1 calc R . .
C17 C 0.6282(4) 0.0966(4) 0.67578(11) 0.0301(12) Uani 1 1 d . . .
H17A H 0.6878 0.1343 0.6859 0.045 Uiso 1 1 calc R . .
H17B H 0.6158 0.0317 0.6737 0.045 Uiso 1 1 calc R . .
H17C H 0.5765 0.0962 0.6863 0.045 Uiso 1 1 calc R . .
C18 C 0.5262(4) 0.0759(4) 0.38975(11) 0.0277(12) Uani 1 1 d . . .
C19 C 0.4829(4) 0.1246(4) 0.37885(11) 0.0284(12) Uani 1 1 d . . .
H19 H 0.5159 0.1724 0.3652 0.034 Uiso 1 1 calc R . .
C20 C 0.3914(3) 0.1054(4) 0.38748(10) 0.0260(11) Uani 1 1 d . . .
H20 H 0.3641 0.1392 0.3793 0.031 Uiso 1 1 calc R . .
C21 C 0.3412(3) 0.0360(3) 0.40815(10) 0.0215(11) Uani 1 1 d . . .
C22 C 0.3854(3) -0.0130(3) 0.42007(10) 0.0222(11) Uani 1 1 d . . .
H22 H 0.3531 -0.0600 0.4340 0.027 Uiso 1 1 calc R . .
C23 C 0.4769(3) 0.0080(3) 0.41130(11) 0.0270(12) Uani 1 1 d . . .
H23 H 0.5059 -0.0236 0.4199 0.032 Uiso 1 1 calc R . .
C24 C 0.6229(4) 0.0960(4) 0.37943(14) 0.0401(15) Uani 1 1 d . . .
H24A H 0.6151 0.0448 0.3670 0.060 Uiso 1 1 calc R . .
H24B H 0.6621 0.1001 0.3955 0.060 Uiso 1 1 calc R . .
H24C H 0.6535 0.1560 0.3691 0.060 Uiso 1 1 calc R . .
C25 C 0.2438(4) 0.0152(4) 0.41872(11) 0.0271(11) Uani 1 1 d . . .
H25 H 0.2314 -0.0185 0.4371 0.033 Uiso 1 1 calc R . .
C26 C 0.2368(4) 0.1036(4) 0.42318(13) 0.0388(14) Uani 1 1 d . . .
H26A H 0.2895 0.1483 0.4350 0.058 Uiso 1 1 calc R . .
H26B H 0.1768 0.0865 0.4325 0.058 Uiso 1 1 calc R . .
H26C H 0.2396 0.1328 0.4050 0.058 Uiso 1 1 calc R . .
C27 C 0.1682(3) -0.0521(4) 0.39752(12) 0.0307(12) Uani 1 1 d . . .
H27A H 0.1050 -0.0718 0.4049 0.046 Uiso 1 1 calc R . .
H27B H 0.1748 -0.1079 0.3946 0.046 Uiso 1 1 calc R . .
H27C H 0.1769 -0.0192 0.3796 0.046 Uiso 1 1 calc R . .
O3 O 0.6667 0.3333 0.37873(15) 0.0439(18) Uani 1 3 d SD . .
H3B H 0.612(4) 0.307(8) 0.3915(15) 0.066 Uiso 0.67 1 d PD . .
C28 C 0.0679(15) -0.0244(17) 0.4973(4) 0.159(6) Uani 1 1 d U . .
H28 H 0.1125 -0.0405 0.4903 0.191 Uiso 0.83 1 calc PR A 1
F1 F 0.143(6) -0.040(6) 0.4901(18) 0.29(4) Uani 0.17 1 d PU B 2

loop_
_atom_site_aniso_label
_atom_site_aniso_U_11
_atom_site_aniso_U_22
_atom_site_aniso_U_33
_atom_site_aniso_U_23
_atom_site_aniso_U_13
_atom_site_aniso_U_12
Ru1 0.0174(2) 0.0155(2) 0.0163(2) -0.00239(15) -0.00080(16) 0.00667(17)
O1 0.0192(17) 0.0204(17) 0.0161(17) -0.0022(14) 0.0025(14) 0.0069(14)
O2 0.0228(17) 0.0164(16) 0.0160(17) -0.0018(13) 0.0007(14) 0.0074(14)
N1 0.018(2) 0.023(2) 0.019(2) 0.0025(17) 0.0012(17) 0.0113(18)
N2 0.020(2) 0.020(2) 0.017(2) -0.0006(17) -0.0009(17) 0.0071(17)
C1 0.016(2) 0.019(2) 0.021(3) -0.001(2) 0.0002(19) 0.009(2)
C2 0.015(2) 0.020(2) 0.017(2) -0.0028(19) -0.0042(19) 0.010(2)
C3 0.026(3) 0.020(2) 0.025(3) -0.004(2) 0.000(2) 0.013(2)
C4 0.030(3) 0.023(3) 0.020(3) -0.004(2) -0.001(2) 0.015(2)
C5 0.018(2) 0.022(2) 0.017(2) -0.004(2) -0.0047(19) 0.011(2)
C6 0.021(2) 0.025(3) 0.020(3) -0.002(2) 0.003(2) 0.012(2)
C7 0.016(2) 0.017(2) 0.025(3) -0.006(2) -0.003(2) 0.007(2)
C8 0.019(2) 0.018(2) 0.017(2) -0.002(2) 0.000(2) 0.007(2)
C9 0.024(3) 0.026(3) 0.023(3) 0.003(2) 0.003(2) 0.004(2)
C10 0.030(3) 0.030(3) 0.024(3) -0.003(2) 0.001(2) -0.004(2)
C11 0.025(3) 0.035(3) 0.017(3) -0.002(2) 0.000(2) 0.006(2)
C12 0.013(2) 0.017(2) 0.023(3) -0.001(2) 0.001(2) 0.0077(19)
C13 0.020(2) 0.023(2) 0.015(2) 0.001(2) 0.000(2) 0.009(2)
C14 0.017(2) 0.022(2) 0.011(2) -0.0035(19) -0.0050(18) 0.008(2)
C15 0.023(2) 0.018(2) 0.008(2) -0.0002(18) -0.0005(18) 0.011(2)
C16 0.022(3) 0.017(2) 0.022(3) -0.001(2) 0.002(2) 0.009(2)
C17 0.036(3) 0.023(3) 0.030(3) 0.007(2) 0.003(2) 0.014(2)
C18 0.022(3) 0.026(3) 0.031(3) -0.013(2) 0.001(2) 0.009(2)
C19 0.034(3) 0.023(3) 0.019(3) -0.006(2) 0.004(2) 0.009(2)
C20 0.027(3) 0.026(3) 0.020(3) -0.006(2) -0.009(2) 0.010(2)
C21 0.024(3) 0.018(2) 0.018(2) -0.012(2) -0.009(2) 0.008(2)
C22 0.023(3) 0.017(2) 0.022(3) -0.005(2) -0.006(2) 0.007(2)
C23 0.026(3) 0.018(3) 0.037(3) -0.015(2) -0.007(2) 0.011(2)
C24 0.030(3) 0.026(3) 0.059(4) -0.015(3) 0.010(3) 0.010(3)
C25 0.026(3) 0.029(3) 0.025(3) -0.003(2) -0.004(2) 0.013(2)
C26 0.037(3) 0.044(3) 0.044(4) -0.017(3) -0.007(3) 0.026(3)
C27 0.021(3) 0.026(3) 0.042(3) -0.008(3) -0.007(2) 0.009(2)
O3 0.049(3) 0.049(3) 0.034(4) 0.000 0.000 0.0245(14)
C28 0.150(10) 0.134(9) 0.211(10) -0.021(7) 0.020(8) 0.085(7)
F1 0.28(4) 0.29(4) 0.29(4) -0.004(10) 0.002(10) 0.14(2)

loop_
_atom_type_symbol
_atom_type_description
_atom_type_scat_dispersion_real
_atom_type_scat_dispersion_imag
_atom_type_scat_source
C C 0.0033 0.0016 'International Tables Vol C Tables 4.2.6.8 and 6.1.1.4'
H H 0.0000 0.0000 'International Tables Vol C Tables 4.2.6.8 and 6.1.1.4'
N N 0.0061 0.0033 'International Tables Vol C Tables 4.2.6.8 and 6.1.1.4'
O O 0.0106 0.0060 'International Tables Vol C Tables 4.2.6.8 and 6.1.1.4'
F F 0.0171 0.0103 'International Tables Vol C Tables 4.2.6.8 and 6.1.1.4'
Ru Ru -1.2594 0.8363 'International Tables Vol C Tables 4.2.6.8 and 6.1.1.4'

loop_
_geom_angle_atom_site_label_1
_geom_angle_atom_site_label_2
_geom_angle_atom_site_label_3
_geom_angle
_geom_angle_site_symmetry_1
_geom_angle_site_symmetry_3
O1 Ru1 O2 78.97(12) . .
O1 Ru1 N1 81.19(14) . 2_655
O2 Ru1 N1 86.47(13) . 2_655
O1 Ru1 C23 126.28(17) . .
O2 Ru1 C23 153.53(17) . .
N1 Ru1 C23 89.71(17) 2_655 .
O1 Ru1 C22 96.48(16) . .
O2 Ru1 C22 162.01(16) . .
N1 Ru1 C22 110.20(16) 2_655 .
C23 Ru1 C22 38.36(18) . .
O1 Ru1 C19 149.43(17) . .
O2 Ru1 C19 94.76(16) . .
N1 Ru1 C19 128.66(18) 2_655 .
C23 Ru1 C19 67.6(2) . .
C22 Ru1 C19 80.27(19) . .
O1 Ru1 C20 112.66(17) . .
O2 Ru1 C20 97.37(16) . .
N1 Ru1 C20 166.07(17) 2_655 .
C23 Ru1 C20 80.9(2) . .
C22 Ru1 C20 68.10(19) . .
C19 Ru1 C20 37.88(19) . .
O1 Ru1 C21 90.39(15) . .
O2 Ru1 C21 123.76(15) . .
N1 Ru1 C21 146.57(17) 2_655 .
C23 Ru1 C21 69.38(18) . .
C22 Ru1 C21 38.39(18) . .
C19 Ru1 C21 68.11(18) . .
C20 Ru1 C21 37.44(18) . .
O1 Ru1 C18 164.13(17) . .
O2 Ru1 C18 116.89(17) . .
N1 Ru1 C18 98.23(17) 2_655 .
C23 Ru1 C18 38.0(2) . .
C22 Ru1 C18 68.70(19) . .
C19 Ru1 C18 37.0(2) . .
C20 Ru1 C18 68.07(19) . .
C21 Ru1 C18 81.38(18) . .
C1 O1 Ru1 112.3(3) . .
C2 O2 Ru1 111.7(3) . .
C2 N1 C3 117.9(4) . .
C2 N1 Ru1 124.4(3) . 3_665
C3 N1 Ru1 117.7(3) . 3_665
C12 N2 C13 120.6(4) . .
O1 C1 C5 124.2(4) . .
O1 C1 C2 115.1(4) . .
C5 C1 C2 120.6(4) . .
O2 C2 N1 121.2(4) . .
O2 C2 C1 118.1(4) . .
N1 C2 C1 120.7(4) . .
C4 C3 N1 122.9(4) . .
C4 C3 H3A 118.6 . .
N1 C3 H3A 118.6 . .
C3 C4 C5 121.1(5) . .
C3 C4 H4 119.5 . .
C5 C4 H4 119.5 . .
C1 C5 C4 115.8(4) . .
C1 C5 C6 122.4(4) . .
C4 C5 C6 121.8(4) . .
C11 C6 C7 117.3(5) . .
C11 C6 C5 122.5(4) . .
C7 C6 C5 120.2(4) . .
C8 C7 C6 122.2(4) . .
C8 C7 H7 118.9 . .
C6 C7 H7 118.9 . .
C7 C8 C9 118.8(4) . .
C7 C8 C12 120.1(4) . .
C9 C8 C12 121.1(4) . .
C10 C9 C8 119.4(5) . .
C10 C9 H9 120.3 . .
C8 C9 H9 120.3 . .
C9 C10 C11 121.3(5) . .
C9 C10 H10 119.3 . .
C11 C10 H10 119.3 . .
C10 C11 C6 120.9(5) . .
C10 C11 H11 119.6 . .
C6 C11 H11 119.6 . .
N2 C12 C8 122.4(4) . .
N2 C12 H12 118.8 . .
C8 C12 H12 118.8 . .
N2 C13 C14 117.4(4) . .
N2 C13 H13A 108.0 . .
C14 C13 H13A 108.0 . .
N2 C13 H13B 108.0 . .
C14 C13 H13B 108.0 . .
H13A C13 H13B 107.2 . .
C15 C14 C15 120.2(4) 3_665 .
C15 C14 C13 119.8(4) 3_665 .
C15 C14 C13 120.0(4) . .
C14 C15 C14 119.8(4) 2_655 .
C14 C15 C16 120.0(4) 2_655 .
C14 C15 C16 120.2(4) . .
C17 C16 C15 113.1(4) . .
C17 C16 H16A 109.0 . .
C15 C16 H16A 109.0 . .
C17 C16 H16B 109.0 . .
C15 C16 H16B 109.0 . .
H16A C16 H16B 107.8 . .
C16 C17 H17A 109.5 . .
C16 C17 H17B 109.5 . .
H17A C17 H17B 109.5 . .
C16 C17 H17C 109.5 . .
H17A C17 H17C 109.5 . .
H17B C17 H17C 109.5 . .
C19 C18 C23 117.3(5) . .
C19 C18 C24 121.3(5) . .
C23 C18 C24 121.3(5) . .
C19 C18 Ru1 70.0(3) . .
C23 C18 Ru1 68.3(3) . .
C24 C18 Ru1 132.2(4) . .
C18 C19 C20 122.5(5) . .
C18 C19 Ru1 73.0(3) . .
C20 C19 Ru1 71.5(3) . .
C18 C19 H19 118.7 . .
C20 C19 H19 118.7 . .
Ru1 C19 H19 129.3 . .
C21 C20 C19 120.2(5) . .
C21 C20 Ru1 71.4(3) . .
C19 C20 Ru1 70.6(3) . .
C21 C20 H20 119.9 . .
C19 C20 H20 119.9 . .
Ru1 C20 H20 130.7 . .
C20 C21 C22 118.0(5) . .
C20 C21 C25 121.8(4) . .
C22 C21 C25 120.1(4) . .
C20 C21 Ru1 71.2(3) . .
C22 C21 Ru1 69.2(3) . .
C25 C21 Ru1 129.1(3) . .
C23 C22 C21 120.8(5) . .
C23 C22 Ru1 70.6(3) . .
C21 C22 Ru1 72.4(3) . .
C23 C22 H22 119.6 . .
C21 C22 H22 119.6 . .
Ru1 C22 H22 130.0 . .
C22 C23 C18 121.0(5) . .
C22 C23 Ru1 71.0(3) . .
C18 C23 Ru1 73.8(3) . .
C22 C23 H23 119.5 . .
C18 C23 H23 119.5 . .
Ru1 C23 H23 127.9 . .
C18 C24 H24A 109.5 . .
C18 C24 H24B 109.5 . .
H24A C24 H24B 109.5 . .
C18 C24 H24C 109.5 . .
H24A C24 H24C 109.5 . .
H24B C24 H24C 109.5 . .
C26 C25 C21 113.4(4) . .
C26 C25 C27 110.7(4) . .
C21 C25 C27 108.3(4) . .
C26 C25 H25 108.1 . .
C21 C25 H25 108.1 . .
C27 C25 H25 108.1 . .
C25 C26 H26A 109.5 . .
C25 C26 H26B 109.5 . .
H26A C26 H26B 109.5 . .
C25 C26 H26C 109.5 . .
H26A C26 H26C 109.5 . .
H26B C26 H26C 109.5 . .
C25 C27 H27A 109.5 . .
C25 C27 H27B 109.5 . .
H27A C27 H27B 109.5 . .
C25 C27 H27C 109.5 . .
H27A C27 H27C 109.5 . .
H27B C27 H27C 109.5 . .
C28 C28 C28 116.6(10) 11_556 12_556
C28 C28 F1 127(5) 11_556 .
C28 C28 F1 116(5) 12_556 .
C28 C28 H28 121.7 11_556 .
C28 C28 H28 121.7 12_556 .

loop_
_geom_bond_atom_site_label_1
_geom_bond_atom_site_label_2
_geom_bond_distance
_geom_bond_site_symmetry_2
Ru1 O1 2.045(3) .
Ru1 O2 2.094(3) .
Ru1 N1 2.153(4) 2_655
Ru1 C23 2.156(5) .
Ru1 C22 2.162(5) .
Ru1 C19 2.189(5) .
Ru1 C20 2.201(5) .
Ru1 C21 2.204(5) .
Ru1 C18 2.229(5) .
O1 C1 1.347(5) .
O2 C2 1.300(5) .
N1 C2 1.349(6) .
N1 C3 1.383(6) .
N1 Ru1 2.153(4) 3_665
N2 C12 1.273(6) .
N2 C13 1.484(6) .
C1 C5 1.385(6) .
C1 C2 1.444(6) .
C3 C4 1.357(7) .
C3 H3A 0.9500 .
C4 C5 1.430(7) .
C4 H4 0.9500 .
C5 C6 1.489(7) .
C6 C11 1.399(7) .
C6 C7 1.404(7) .
C7 C8 1.397(7) .
C7 H7 0.9500 .
C8 C9 1.408(7) .
C8 C12 1.474(6) .
C9 C10 1.377(7) .
C9 H9 0.9500 .
C10 C11 1.390(7) .
C10 H10 0.9500 .
C11 H11 0.9500 .
C12 H12 0.9500 .
C13 C14 1.528(6) .
C13 H13A 0.9900 .
C13 H13B 0.9900 .
C14 C15 1.405(6) 3_665
C14 C15 1.407(6) .
C15 C14 1.405(6) 2_655
C15 C16 1.534(6) .
C16 C17 1.529(7) .
C16 H16A 0.9900 .
C16 H16B 0.9900 .
C17 H17A 0.9800 .
C17 H17B 0.9800 .
C17 H17C 0.9800 .
C18 C19 1.402(7) .
C18 C23 1.428(8) .
C18 C24 1.525(7) .
C19 C20 1.425(7) .
C19 H19 0.9500 .
C20 C21 1.413(7) .
C20 H20 0.9500 .
C21 C22 1.436(7) .
C21 C25 1.536(7) .
C22 C23 1.419(7) .
C22 H22 0.9500 .
C23 H23 0.9500 .
C24 H24A 0.9800 .
C24 H24B 0.9800 .
C24 H24C 0.9800 .
C25 C26 1.519(7) .
C25 C27 1.548(7) .
C25 H25 1.0000 .
C26 H26A 0.9800 .
C26 H26B 0.9800 .
C26 H26C 0.9800 .
C27 H27A 0.9800 .
C27 H27B 0.9800 .
C27 H27C 0.9800 .
O3 H3B 0.98(2) .
C28 C28 1.38(4) 11_556
C28 C28 1.38(3) 12_556
C28 F1 1.41(9) .
C28 H28 0.9500 .

loop_
_geom_hbond_atom_site_label_D
_geom_hbond_atom_site_label_H
_geom_hbond_atom_site_label_A
_geom_hbond_distance_DH
_geom_hbond_distance_HA
_geom_hbond_distance_DA
_geom_hbond_angle_DHA
O3 H3B O2 0.98(2) 1.89(4) 2.836(6) 161(8)

loop_
_geom_torsion_atom_site_label_1
_geom_torsion_atom_site_label_2
_geom_torsion_atom_site_label_3
_geom_torsion_atom_site_label_4
_geom_torsion
_geom_torsion_site_symmetry_1
_geom_torsion_site_symmetry_4
O2 Ru1 O1 C1 -17.8(3) . .
N1 Ru1 O1 C1 70.3(3) 2_655 .
C23 Ru1 O1 C1 153.4(3) . .
C22 Ru1 O1 C1 179.8(3) . .
C19 Ru1 O1 C1 -98.4(4) . .
C20 Ru1 O1 C1 -111.3(3) . .
C21 Ru1 O1 C1 -142.2(3) . .
C18 Ru1 O1 C1 159.4(6) . .
O1 Ru1 O2 C2 13.9(3) . .
N1 Ru1 O2 C2 -67.8(3) 2_655 .
C23 Ru1 O2 C2 -150.1(4) . .
C22 Ru1 O2 C2 90.7(6) . .
C19 Ru1 O2 C2 163.6(3) . .
C20 Ru1 O2 C2 125.6(3) . .
C21 Ru1 O2 C2 96.9(3) . .
C18 Ru1 O2 C2 -165.3(3) . .
Ru1 O1 C1 C5 -157.7(4) . .
Ru1 O1 C1 C2 19.2(5) . .
Ru1 O2 C2 N1 172.4(3) . .
Ru1 O2 C2 C1 -7.9(5) . .
C3 N1 C2 O2 -176.8(4) . .
Ru1 N1 C2 O2 1.4(6) 3_665 .
C3 N1 C2 C1 3.5(6) . .
Ru1 N1 C2 C1 -178.3(3) 3_665 .
O1 C1 C2 O2 -7.5(6) . .
C5 C1 C2 O2 169.6(4) . .
O1 C1 C2 N1 172.2(4) . .
C5 C1 C2 N1 -10.7(7) . .
C2 N1 C3 C4 3.7(7) . .
Ru1 N1 C3 C4 -174.7(4) 3_665 .
N1 C3 C4 C5 -3.9(8) . .
O1 C1 C5 C4 -173.1(4) . .
C2 C1 C5 C4 10.1(6) . .
O1 C1 C5 C6 9.5(7) . .
C2 C1 C5 C6 -167.2(4) . .
C3 C4 C5 C1 -3.2(7) . .
C3 C4 C5 C6 174.2(4) . .
C1 C5 C6 C11 -35.0(7) . .
C4 C5 C6 C11 147.8(5) . .
C1 C5 C6 C7 142.4(5) . .
C4 C5 C6 C7 -34.8(7) . .
C11 C6 C7 C8 -2.3(7) . .
C5 C6 C7 C8 -179.7(4) . .
C6 C7 C8 C9 1.7(7) . .
C6 C7 C8 C12 -177.2(4) . .
C7 C8 C9 C10 0.5(8) . .
C12 C8 C9 C10 179.4(5) . .
C8 C9 C10 C11 -2.0(9) . .
C9 C10 C11 C6 1.4(9) . .
C7 C6 C11 C10 0.7(8) . .
C5 C6 C11 C10 178.1(5) . .
C13 N2 C12 C8 -177.5(4) . .
C7 C8 C12 N2 169.1(4) . .
C9 C8 C12 N2 -9.8(7) . .
C12 N2 C13 C14 -9.7(6) . .
N2 C13 C14 C15 86.0(5) . 3_665
N2 C13 C14 C15 -91.8(5) . .
C15 C14 C15 C14 0.4(9) 3_665 2_655
C13 C14 C15 C14 178.2(3) . 2_655
C15 C14 C15 C16 -177.3(3) 3_665 .
C13 C14 C15 C16 0.4(6) . .
C14 C15 C16 C17 91.2(5) 2_655 .
C14 C15 C16 C17 -91.1(5) . .
O1 Ru1 C18 C19 124.3(6) . .
O2 Ru1 C18 C19 -58.8(3) . .
N1 Ru1 C18 C19 -149.0(3) 2_655 .
C23 Ru1 C18 C19 132.2(4) . .
C22 Ru1 C18 C19 102.5(3) . .
C20 Ru1 C18 C19 28.4(3) . .
C21 Ru1 C18 C19 64.8(3) . .
O1 Ru1 C18 C23 -7.9(8) . .
O2 Ru1 C18 C23 169.0(3) . .
N1 Ru1 C18 C23 78.8(3) 2_655 .
C22 Ru1 C18 C23 -29.7(3) . .
C19 Ru1 C18 C23 -132.2(4) . .
C20 Ru1 C18 C23 -103.8(3) . .
C21 Ru1 C18 C23 -67.4(3) . .
O1 Ru1 C18 C24 -121.1(6) . .
O2 Ru1 C18 C24 55.8(6) . .
N1 Ru1 C18 C24 -34.4(6) 2_655 .
C23 Ru1 C18 C24 -113.2(7) . .
C22 Ru1 C18 C24 -142.9(6) . .
C19 Ru1 C18 C24 114.6(7) . .
C20 Ru1 C18 C24 143.0(6) . .
C21 Ru1 C18 C24 179.4(6) . .
C23 C18 C19 C20 -3.2(7) . .
C24 C18 C19 C20 178.1(5) . .
Ru1 C18 C19 C20 -53.9(4) . .
C23 C18 C19 Ru1 50.8(4) . .
C24 C18 C19 Ru1 -128.0(5) . .
O1 Ru1 C19 C18 -153.6(3) . .
O2 Ru1 C19 C18 130.1(3) . .
N1 Ru1 C19 C18 40.8(4) 2_655 .
C23 Ru1 C19 C18 -29.5(3) . .
C22 Ru1 C19 C18 -67.4(3) . .
C20 Ru1 C19 C18 -134.1(4) . .
C21 Ru1 C19 C18 -105.4(3) . .
O1 Ru1 C19 C20 -19.6(5) . .
O2 Ru1 C19 C20 -95.9(3) . .
N1 Ru1 C19 C20 174.8(3) 2_655 .
C23 Ru1 C19 C20 104.5(3) . .
C22 Ru1 C19 C20 66.7(3) . .
C21 Ru1 C19 C20 28.7(3) . .
C18 Ru1 C19 C20 134.1(4) . .
C18 C19 C20 C21 1.2(7) . .
Ru1 C19 C20 C21 -53.5(4) . .
C18 C19 C20 Ru1 54.6(4) . .
O1 Ru1 C20 C21 -57.8(3) . .
O2 Ru1 C20 C21 -138.9(3) . .
N1 Ru1 C20 C21 115.9(7) 2_655 .
C23 Ru1 C20 C21 67.8(3) . .
C22 Ru1 C20 C21 30.2(3) . .
C19 Ru1 C20 C21 132.9(5) . .
C18 Ru1 C20 C21 105.1(3) . .
O1 Ru1 C20 C19 169.4(3) . .
O2 Ru1 C20 C19 88.3(3) . .
N1 Ru1 C20 C19 -17.0(9) 2_655 .
C23 Ru1 C20 C19 -65.0(3) . .
C22 Ru1 C20 C19 -102.7(3) . .
C21 Ru1 C20 C19 -132.9(5) . .
C18 Ru1 C20 C19 -27.8(3) . .
C19 C20 C21 C22 0.5(7) . .
Ru1 C20 C21 C22 -52.7(4) . .
C19 C20 C21 C25 178.0(4) . .
Ru1 C20 C21 C25 124.9(4) . .
C19 C20 C21 Ru1 53.1(4) . .
O1 Ru1 C21 C20 128.7(3) . .
O2 Ru1 C21 C20 51.7(3) . .
N1 Ru1 C21 C20 -156.9(3) 2_655 .
C23 Ru1 C21 C20 -102.3(3) . .
C22 Ru1 C21 C20 -131.4(4) . .
C19 Ru1 C21 C20 -29.0(3) . .
C18 Ru1 C21 C20 -65.0(3) . .
O1 Ru1 C21 C22 -100.0(3) . .
O2 Ru1 C21 C22 -176.9(2) . .
N1 Ru1 C21 C22 -25.5(4) 2_655 .
C23 Ru1 C21 C22 29.1(3) . .
C19 Ru1 C21 C22 102.3(3) . .
C20 Ru1 C21 C22 131.4(4) . .
C18 Ru1 C21 C22 66.4(3) . .
O1 Ru1 C21 C25 12.5(4) . .
O2 Ru1 C21 C25 -64.4(5) . .
N1 Ru1 C21 C25 87.0(5) 2_655 .
C23 Ru1 C21 C25 141.5(5) . .
C22 Ru1 C21 C25 112.5(6) . .
C19 Ru1 C21 C25 -145.2(5) . .
C20 Ru1 C21 C25 -116.2(6) . .
C18 Ru1 C21 C25 178.9(5) . .
C20 C21 C22 C23 0.1(7) . .
C25 C21 C22 C23 -177.5(4) . .
Ru1 C21 C22 C23 -53.5(4) . .
C20 C21 C22 Ru1 53.6(4) . .
C25 C21 C22 Ru1 -124.0(4) . .
O1 Ru1 C22 C23 -144.7(3) . .
O2 Ru1 C22 C23 141.2(5) . .
N1 Ru1 C22 C23 -61.7(3) 2_655 .
C19 Ru1 C22 C23 66.0(3) . .
C20 Ru1 C22 C23 103.5(3) . .
C21 Ru1 C22 C23 132.9(4) . .
C18 Ru1 C22 C23 29.4(3) . .
O1 Ru1 C22 C21 82.4(3) . .
O2 Ru1 C22 C21 8.3(7) . .
N1 Ru1 C22 C21 165.4(3) 2_655 .
C23 Ru1 C22 C21 -132.9(4) . .
C19 Ru1 C22 C21 -66.9(3) . .
C20 Ru1 C22 C21 -29.5(3) . .
C18 Ru1 C22 C21 -103.5(3) . .
C21 C22 C23 C18 -2.2(7) . .
Ru1 C22 C23 C18 -56.5(4) . .
C21 C22 C23 Ru1 54.3(4) . .
C19 C18 C23 C22 3.6(7) . .
C24 C18 C23 C22 -177.6(4) . .
Ru1 C18 C23 C22 55.2(4) . .
C19 C18 C23 Ru1 -51.6(4) . .
C24 C18 C23 Ru1 127.2(5) . .
O1 Ru1 C23 C22 45.4(4) . .
O2 Ru1 C23 C22 -154.3(3) . .
N1 Ru1 C23 C22 124.3(3) 2_655 .
C19 Ru1 C23 C22 -103.1(3) . .
C20 Ru1 C23 C22 -66.1(3) . .
C21 Ru1 C23 C22 -29.1(3) . .
C18 Ru1 C23 C22 -131.9(5) . .
O1 Ru1 C23 C18 177.3(3) . .
O2 Ru1 C23 C18 -22.4(5) . .
N1 Ru1 C23 C18 -103.8(3) 2_655 .
C22 Ru1 C23 C18 131.9(5) . .
C19 Ru1 C23 C18 28.8(3) . .
C20 Ru1 C23 C18 65.8(3) . .
C21 Ru1 C23 C18 102.8(3) . .
C20 C21 C25 C26 -41.4(6) . .
C22 C21 C25 C26 136.2(5) . .
Ru1 C21 C25 C26 49.5(6) . .
C20 C21 C25 C27 81.9(6) . .
C22 C21 C25 C27 -100.5(5) . .
Ru1 C21 C25 C27 172.8(4) . .
